data_7155086
loop_
_publ_author_name
'Xiong, Juan'
'Hong, Zhi-Lai'
'Xu, Peng'
'Zou, Yike'
'Yu, Shang-Bo'
'Yang, Guo-Xun'
'Hu, Jin-Feng'

_publ_section_title
;
 ent-Abietane diterpenoids with anti-neuroinflammatory activity from the
 rare Chloranthaceae plant Chloranthus oldhamii.
;
_journal_issue 20
_journal_name_full 'Organic &amp; biomolecular chemistry'
_journal_page_first 4678
_journal_page_last 4689
_journal_paper_doi 10.1039/c6ob00731g
_journal_volume 14
_journal_year 2016
_chemical_absolute_configuration ad
_chemical_compound_source plant
_chemical_formula_sum 'C20 H32 O4'
_chemical_formula_weight 336.45
_chemical_name_systematic '(4S,5S,9S,10R)-13,14-seco-13-oxo-18-hydroxy-ent-abieta-7-en-14- oic acid'
_space_group_crystal_system orthorhombic
_space_group_IT_number 19
_space_group_name_Hall 'P 2ac 2ab'
_space_group_name_H-M_alt 'P 21 21 21'
_symmetry_space_group_name_Hall 'P 2ac 2ab'
_symmetry_space_group_name_H-M 'P 21 21 21'
_atom_sites_solution_hydrogens geom
_audit_creation_method SHELXL-2014
_audit_update_record
;
2015-09-06 deposited with the CCDC.
2016-04-19 downloaded from the CCDC.
;
_cell_angle_alpha 90
_cell_angle_beta 90
_cell_angle_gamma 90
_cell_formula_units_Z 4
_cell_length_a 11.8465(5)
_cell_length_b 23.7593(10)
_cell_length_c 6.5189(3)
_cell_measurement_reflns_used 2516
_cell_measurement_temperature 140(2)
_cell_measurement_theta_max 67.49
_cell_measurement_theta_min 4.17
_cell_volume 1834.84(14)
_computing_cell_refinement 'Bruker SAINT'
_computing_data_collection 'Bruker APEX2'
_computing_data_reduction 'Bruker SAINT'
_computing_molecular_graphics 'Bruker SHELXTL'
_computing_publication_material 'Bruker SHELXTL'
_computing_structure_refinement 'SHELXL-2014 (Sheldrick, 2014)'
_computing_structure_solution 'SHELXS-97 (Sheldrick, 2008)'
_diffrn_ambient_temperature 140(2)
_diffrn_measured_fraction_theta_full 0.994
_diffrn_measured_fraction_theta_max 0.987
_diffrn_measurement_device_type 'Bruker APEX-II CCD'
_diffrn_measurement_method '\f and \w scans'
_diffrn_radiation_type CuK\a
_diffrn_radiation_wavelength 1.54178
_diffrn_reflns_av_R_equivalents 0.0547
_diffrn_reflns_av_unetI/netI 0.0595
_diffrn_reflns_Laue_measured_fraction_full 0.994
_diffrn_reflns_Laue_measured_fraction_max 0.987
_diffrn_reflns_limit_h_max 13
_diffrn_reflns_limit_h_min -14
_diffrn_reflns_limit_k_max 28
_diffrn_reflns_limit_k_min -17
_diffrn_reflns_limit_l_max 7
_diffrn_reflns_limit_l_min -7
_diffrn_reflns_number 9366
_diffrn_reflns_point_group_measured_fraction_full 0.984
_diffrn_reflns_point_group_measured_fraction_max 0.969
_diffrn_reflns_theta_full 67.679
_diffrn_reflns_theta_max 69.456
_diffrn_reflns_theta_min 4.170
_exptl_absorpt_coefficient_mu 0.662
_exptl_absorpt_correction_T_max 0.7532
_exptl_absorpt_correction_T_min 0.4908
_exptl_absorpt_correction_type multi-scan
_exptl_absorpt_process_details sadabs
_exptl_crystal_colour colourless
_exptl_crystal_density_diffrn 1.218
_exptl_crystal_description prism
_exptl_crystal_F_000 736
_exptl_crystal_recrystallization_method 'Re-crystallisation from solvent: MeOH'
_exptl_crystal_size_max 0.250
_exptl_crystal_size_mid 0.080
_exptl_crystal_size_min 0.050
_refine_diff_density_max 0.268
_refine_diff_density_min -0.421
_refine_diff_density_rms 0.057
_refine_ls_abs_structure_details
; 
 Flack x determined using 1131 quotients [(I+)-(I-)]/[(I+)+(I-)] 
 (Parsons, Flack and Wagner, Acta Cryst. B69 (2013) 249-259). 
;
_refine_ls_abs_structure_Flack -0.10(17)
_refine_ls_extinction_method none
_refine_ls_goodness_of_fit_ref 1.016
_refine_ls_hydrogen_treatment constr
_refine_ls_matrix_type full
_refine_ls_number_parameters 223
_refine_ls_number_reflns 3332
_refine_ls_number_restraints 0
_refine_ls_restrained_S_all 1.016
_refine_ls_R_factor_all 0.0625
_refine_ls_R_factor_gt 0.0570
_refine_ls_shift/su_max 0.000
_refine_ls_shift/su_mean 0.000
_refine_ls_structure_factor_coef Fsqd
_refine_ls_weighting_details 'w=1/[\s^2^(Fo^2^)+(0.1061P)^2^+0.3638P] where P=(Fo^2^+2Fc^2^)/3'
_refine_ls_weighting_scheme calc
_refine_ls_wR_factor_gt 0.1580
_refine_ls_wR_factor_ref 0.1632
_reflns_Friedel_coverage 0.687
_reflns_Friedel_fraction_full 0.970
_reflns_Friedel_fraction_max 0.945
_reflns_number_gt 3001
_reflns_number_total 3332
_reflns_threshold_expression 'I > 2\s(I)'
_cod_data_source_file c6ob00731g4.cif
_cod_data_source_block dm14281
_cod_depositor_comments 'Adding full bibliography for 7155086.cif.'
_cod_database_code 7155086
_shelx_space_group_comment
; 
The symmetry employed for this shelxl refinement is uniquely defined 
by the following loop, which should always be used as a source of 
symmetry information in preference to the above space-group names. 
They are only intended as comments. 
;
_shelx_estimated_absorpt_t_min 0.852
_shelx_estimated_absorpt_t_max 0.968
_shelxl_version_number 2014-3

loop_
_space_group_symop_operation_xyz
'x, y, z'
'x+1/2, -y+1/2, -z'
'-x, y+1/2, -z+1/2'
'-x+1/2, -y, z+1/2'

loop_
_atom_site_label
_atom_site_type_symbol
_atom_site_fract_x
_atom_site_fract_y
_atom_site_fract_z
_atom_site_U_iso_or_equiv
_atom_site_adp_type
_atom_site_occupancy
_atom_site_site_symmetry_order
_atom_site_calc_flag
_atom_site_refinement_flags_posn
_atom_site_refinement_flags_adp
O1 O 0.4699(2) 1.00808(11) 0.1799(5) 0.0441(7) Uani 1 1 d . .
O2 O 0.4332(3) 1.00763(14) 0.5115(5) 0.0588(9) Uani 1 1 d . .
H2 H 0.4897 1.0290 0.5144 0.088 Uiso 1 1 calc R U
O3 O 0.7108(2) 0.89635(13) -0.0519(4) 0.0448(7) Uani 1 1 d . .
O4 O -0.0561(2) 0.89842(12) 0.0305(5) 0.0498(8) Uani 1 1 d . .
H3 H -0.1232 0.9028 -0.0080 0.075 Uiso 1 1 calc R U
C1 C 0.2832(3) 0.81559(15) -0.0628(6) 0.0321(8) Uani 1 1 d . .
H1C H 0.2709 0.8437 -0.1727 0.038 Uiso 1 1 calc R U
H1D H 0.3584 0.7985 -0.0852 0.038 Uiso 1 1 calc R U
C2 C 0.1937(3) 0.76985(16) -0.0812(7) 0.0401(9) Uani 1 1 d . .
H2A H 0.2086 0.7399 0.0209 0.048 Uiso 1 1 calc R U
H2B H 0.1971 0.7528 -0.2196 0.048 Uiso 1 1 calc R U
C3 C 0.0766(3) 0.79462(15) -0.0451(6) 0.0349(8) Uani 1 1 d . .
H3A H 0.0198 0.7642 -0.0572 0.042 Uiso 1 1 calc R U
H3B H 0.0606 0.8227 -0.1533 0.042 Uiso 1 1 calc R U
C4 C 0.0641(3) 0.82290(14) 0.1661(6) 0.0289(7) Uani 1 1 d . .
C5 C 0.1613(3) 0.86641(13) 0.1934(5) 0.0254(7) Uani 1 1 d . .
H5 H 0.1455 0.8967 0.0909 0.030 Uiso 1 1 calc R U
C6 C 0.1576(3) 0.89593(15) 0.4041(6) 0.0322(8) Uani 1 1 d . .
H6A H 0.0856 0.9168 0.4172 0.039 Uiso 1 1 calc R U
H6B H 0.1599 0.8672 0.5139 0.039 Uiso 1 1 calc R U
C7 C 0.2536(3) 0.93574(14) 0.4317(6) 0.0304(8) Uani 1 1 d . .
H7 H 0.2527 0.9600 0.5476 0.036 Uiso 1 1 calc R U
C8 C 0.3415(3) 0.93926(13) 0.3020(6) 0.0283(7) Uani 1 1 d . .
C9 C 0.3562(2) 0.90058(13) 0.1195(5) 0.0261(7) Uani 1 1 d . .
H9 H 0.3247 0.9211 -0.0016 0.031 Uiso 1 1 calc R U
C10 C 0.2835(3) 0.84603(13) 0.1451(5) 0.0250(7) Uani 1 1 d . .
C11 C 0.4823(3) 0.88834(15) 0.0686(6) 0.0305(8) Uani 1 1 d . .
H11A H 0.5304 0.9048 0.1774 0.037 Uiso 1 1 calc R U
H11B H 0.4946 0.8471 0.0691 0.037 Uiso 1 1 calc R U
C12 C 0.5187(3) 0.91191(17) -0.1378(6) 0.0345(8) Uani 1 1 d . .
H12A H 0.4761 0.8921 -0.2467 0.041 Uiso 1 1 calc R U
H12B H 0.4969 0.9521 -0.1436 0.041 Uiso 1 1 calc R U
C13 C 0.6430(3) 0.90737(15) -0.1855(6) 0.0320(8) Uani 1 1 d . .
C14 C 0.4190(3) 0.98818(14) 0.3228(6) 0.0315(8) Uani 1 1 d . .
C15 C 0.6780(3) 0.91672(15) -0.4058(6) 0.0336(8) Uani 1 1 d . .
H15 H 0.6180 0.9394 -0.4752 0.040 Uiso 1 1 calc R U
C16 C 0.6848(3) 0.85935(17) -0.5111(6) 0.0394(9) Uani 1 1 d . .
H16A H 0.7417 0.8361 -0.4424 0.059 Uiso 1 1 calc R U
H16B H 0.7058 0.8645 -0.6553 0.059 Uiso 1 1 calc R U
H16C H 0.6111 0.8407 -0.5032 0.059 Uiso 1 1 calc R U
C17 C 0.7890(3) 0.94816(18) -0.4237(7) 0.0466(10) Uani 1 1 d . .
H17A H 0.7827 0.9846 -0.3543 0.070 Uiso 1 1 calc R U
H17B H 0.8069 0.9542 -0.5688 0.070 Uiso 1 1 calc R U
H17C H 0.8492 0.9260 -0.3594 0.070 Uiso 1 1 calc R U
C18 C -0.0506(3) 0.85342(15) 0.1726(6) 0.0351(8) Uani 1 1 d . .
H18A H -0.1115 0.8261 0.1418 0.042 Uiso 1 1 calc R U
H18B H -0.0635 0.8682 0.3126 0.042 Uiso 1 1 calc R U
C19 C 0.0565(3) 0.77763(15) 0.3325(7) 0.0401(9) Uani 1 1 d . .
H19A H 0.0568 0.7955 0.4680 0.060 Uiso 1 1 calc R U
H19B H 0.1214 0.7522 0.3212 0.060 Uiso 1 1 calc R U
H19C H -0.0135 0.7562 0.3151 0.060 Uiso 1 1 calc R U
C20 C 0.3334(3) 0.80841(13) 0.3139(6) 0.0301(7) Uani 1 1 d . .
H20A H 0.2885 0.7739 0.3256 0.045 Uiso 1 1 calc R U
H20B H 0.3321 0.8286 0.4450 0.045 Uiso 1 1 calc R U
H20C H 0.4114 0.7987 0.2789 0.045 Uiso 1 1 calc R U

loop_
_atom_site_aniso_label
_atom_site_aniso_U_11
_atom_site_aniso_U_22
_atom_site_aniso_U_33
_atom_site_aniso_U_23
_atom_site_aniso_U_13
_atom_site_aniso_U_12
O1 0.0421(14) 0.0399(14) 0.0502(18) 0.0095(14) -0.0039(14) -0.0134(12)
O2 0.0581(19) 0.0486(17) 0.070(2) -0.0046(16) 0.0025(17) -0.0007(15)
O3 0.0265(12) 0.0700(18) 0.0379(15) 0.0117(15) -0.0010(11) 0.0010(12)
O4 0.0266(12) 0.0472(15) 0.076(2) 0.0236(15) -0.0032(14) -0.0006(11)
C1 0.0334(16) 0.0362(17) 0.0265(19) -0.0055(15) 0.0035(15) 0.0031(14)
C2 0.046(2) 0.0374(18) 0.037(2) -0.0137(17) 0.0005(18) 0.0009(15)
C3 0.0367(17) 0.0353(17) 0.033(2) -0.0042(15) -0.0045(16) -0.0062(15)
C4 0.0263(15) 0.0295(15) 0.0308(19) 0.0043(15) -0.0014(14) -0.0041(13)
C5 0.0247(15) 0.0248(13) 0.0265(18) 0.0023(13) -0.0007(13) 0.0001(12)
C6 0.0280(15) 0.0342(16) 0.034(2) -0.0072(15) 0.0056(15) -0.0013(14)
C7 0.0288(15) 0.0284(15) 0.034(2) -0.0103(15) 0.0023(14) 0.0012(12)
C8 0.0261(15) 0.0253(14) 0.034(2) 0.0028(14) -0.0020(14) 0.0017(12)
C9 0.0214(14) 0.0299(15) 0.0271(17) 0.0021(13) -0.0009(13) 0.0007(12)
C10 0.0251(14) 0.0259(14) 0.0240(17) 0.0005(13) -0.0011(14) 0.0005(12)
C11 0.0230(14) 0.0365(17) 0.0321(19) 0.0044(16) 0.0002(14) 0.0044(13)
C12 0.0233(15) 0.052(2) 0.0282(19) 0.0056(17) 0.0000(14) 0.0036(14)
C13 0.0234(15) 0.0392(17) 0.033(2) 0.0059(16) -0.0003(15) 0.0013(13)
C14 0.0299(15) 0.0297(15) 0.035(2) 0.0004(16) -0.0095(16) 0.0021(14)
C15 0.0265(15) 0.0405(18) 0.034(2) 0.0070(16) 0.0027(15) 0.0053(13)
C16 0.0369(18) 0.046(2) 0.036(2) 0.0057(17) 0.0033(16) -0.0019(16)
C17 0.045(2) 0.047(2) 0.048(3) 0.003(2) 0.012(2) -0.0102(18)
C18 0.0252(15) 0.0383(17) 0.042(2) 0.0057(17) -0.0010(16) -0.0031(14)
C19 0.0399(19) 0.0343(17) 0.046(2) 0.0088(17) -0.0053(19) -0.0098(15)
C20 0.0316(15) 0.0277(15) 0.0311(19) 0.0031(14) -0.0012(16) 0.0041(13)

loop_
_atom_type_symbol
_atom_type_description
_atom_type_scat_dispersion_real
_atom_type_scat_dispersion_imag
_atom_type_scat_source
C C 0.0181 0.0091 'International Tables Vol C Tables 4.2.6.8 and 6.1.1.4'
H H 0.0000 0.0000 'International Tables Vol C Tables 4.2.6.8 and 6.1.1.4'
O O 0.0492 0.0322 'International Tables Vol C Tables 4.2.6.8 and 6.1.1.4'

loop_
_geom_angle_atom_site_label_1
_geom_angle_atom_site_label_2
_geom_angle_atom_site_label_3
_geom_angle
C14 O2 H2 109.5
C18 O4 H3 109.5
C2 C1 C10 114.0(3)
C2 C1 H1C 108.8
C10 C1 H1C 108.8
C2 C1 H1D 108.8
C10 C1 H1D 108.8
H1C C1 H1D 107.6
C1 C2 C3 110.2(3)
C1 C2 H2A 109.6
C3 C2 H2A 109.6
C1 C2 H2B 109.6
C3 C2 H2B 109.6
H2A C2 H2B 108.1
C2 C3 C4 113.2(3)
C2 C3 H3A 108.9
C4 C3 H3A 108.9
C2 C3 H3B 108.9
C4 C3 H3B 108.9
H3A C3 H3B 107.8
C19 C4 C3 109.4(3)
C19 C4 C18 105.0(3)
C3 C4 C18 108.3(3)
C19 C4 C5 115.4(3)
C3 C4 C5 108.8(3)
C18 C4 C5 109.7(3)
C6 C5 C4 112.5(3)
C6 C5 C10 110.4(3)
C4 C5 C10 117.2(2)
C6 C5 H5 105.2
C4 C5 H5 105.2
C10 C5 H5 105.2
C7 C6 C5 112.0(3)
C7 C6 H6A 109.2
C5 C6 H6A 109.2
C7 C6 H6B 109.2
C5 C6 H6B 109.2
H6A C6 H6B 107.9
C8 C7 C6 123.7(3)
C8 C7 H7 118.1
C6 C7 H7 118.1
C7 C8 C14 118.0(3)
C7 C8 C9 123.1(3)
C14 C8 C9 118.3(3)
C8 C9 C11 113.1(3)
C8 C9 C10 110.8(3)
C11 C9 C10 113.3(3)
C8 C9 H9 106.4
C11 C9 H9 106.4
C10 C9 H9 106.4
C20 C10 C1 111.0(3)
C20 C10 C5 113.2(3)
C1 C10 C5 108.8(3)
C20 C10 C9 110.3(3)
C1 C10 C9 107.3(3)
C5 C10 C9 106.0(2)
C12 C11 C9 113.0(3)
C12 C11 H11A 109.0
C9 C11 H11A 109.0
C12 C11 H11B 109.0
C9 C11 H11B 109.0
H11A C11 H11B 107.8
C13 C12 C11 115.6(3)
C13 C12 H12A 108.4
C11 C12 H12A 108.4
C13 C12 H12B 108.4
C11 C12 H12B 108.4
H12A C12 H12B 107.4
O3 C13 C12 121.0(3)
O3 C13 C15 122.1(3)
C12 C13 C15 116.9(3)
O1 C14 O2 121.1(3)
O1 C14 C8 123.0(3)
O2 C14 C8 115.8(3)
C13 C15 C17 112.5(3)
C13 C15 C16 108.1(3)
C17 C15 C16 111.0(3)
C13 C15 H15 108.4
C17 C15 H15 108.4
C16 C15 H15 108.4
C15 C16 H16A 109.5
C15 C16 H16B 109.5
H16A C16 H16B 109.5
C15 C16 H16C 109.5
H16A C16 H16C 109.5
H16B C16 H16C 109.5
C15 C17 H17A 109.5
C15 C17 H17B 109.5
H17A C17 H17B 109.5
C15 C17 H17C 109.5
H17A C17 H17C 109.5
H17B C17 H17C 109.5
O4 C18 C4 112.2(3)
O4 C18 H18A 109.2
C4 C18 H18A 109.2
O4 C18 H18B 109.2
C4 C18 H18B 109.2
H18A C18 H18B 107.9
C4 C19 H19A 109.5
C4 C19 H19B 109.5
H19A C19 H19B 109.5
C4 C19 H19C 109.5
H19A C19 H19C 109.5
H19B C19 H19C 109.5
C10 C20 H20A 109.5
C10 C20 H20B 109.5
H20A C20 H20B 109.5
C10 C20 H20C 109.5
H20A C20 H20C 109.5
H20B C20 H20C 109.5

loop_
_geom_bond_atom_site_label_1
_geom_bond_atom_site_label_2
_geom_bond_distance
O1 C14 1.207(5)
O2 C14 1.325(5)
O2 H2 0.8400
O3 C13 1.214(4)
O4 C18 1.416(4)
O4 H3 0.8400
C1 C2 1.523(5)
C1 C10 1.536(5)
C1 H1C 0.9900
C1 H1D 0.9900
C2 C3 1.525(5)
C2 H2A 0.9900
C2 H2B 0.9900
C3 C4 1.539(5)
C3 H3A 0.9900
C3 H3B 0.9900
C4 C19 1.531(5)
C4 C18 1.542(4)
C4 C5 1.557(4)
C5 C6 1.543(5)
C5 C10 1.558(4)
C5 H5 1.0000
C6 C7 1.490(5)
C6 H6A 0.9900
C6 H6B 0.9900
C7 C8 1.343(5)
C7 H7 0.9500
C8 C14 1.487(4)
C8 C9 1.514(5)
C9 C11 1.557(4)
C9 C10 1.566(4)
C9 H9 1.0000
C10 C20 1.536(4)
C11 C12 1.520(5)
C11 H11A 0.9900
C11 H11B 0.9900
C12 C13 1.509(4)
C12 H12A 0.9900
C12 H12B 0.9900
C13 C15 1.511(5)
C15 C17 1.517(5)
C15 C16 1.528(5)
C15 H15 1.0000
C16 H16A 0.9800
C16 H16B 0.9800
C16 H16C 0.9800
C17 H17A 0.9800
C17 H17B 0.9800
C17 H17C 0.9800
C18 H18A 0.9900
C18 H18B 0.9900
C19 H19A 0.9800
C19 H19B 0.9800
C19 H19C 0.9800
C20 H20A 0.9800
C20 H20B 0.9800
C20 H20C 0.9800

loop_
_geom_hbond_atom_site_label_D
_geom_hbond_atom_site_label_H
_geom_hbond_atom_site_label_A
_geom_hbond_distance_DH
_geom_hbond_distance_HA
_geom_hbond_distance_DA
_geom_hbond_angle_DHA
_geom_hbond_site_symmetry_A
O2 H2 O4 0.84 1.90 2.668(4) 151.7 4_575
O4 H3 O3 0.84 1.99 2.812(3) 165.2 1_455
C12 H12B O1 0.99 2.51 3.138(5) 120.8 .

loop_
_geom_torsion_atom_site_label_1
_geom_torsion_atom_site_label_2
_geom_torsion_atom_site_label_3
_geom_torsion_atom_site_label_4
_geom_torsion
C10 C1 C2 C3 57.8(4)
C1 C2 C3 C4 -58.4(4)
C2 C3 C4 C19 -74.0(4)
C2 C3 C4 C18 172.0(3)
C2 C3 C4 C5 52.9(4)
C19 C4 C5 C6 -55.1(4)
C3 C4 C5 C6 -178.5(3)
C18 C4 C5 C6 63.2(4)
C19 C4 C5 C10 74.4(4)
C3 C4 C5 C10 -49.0(4)
C18 C4 C5 C10 -167.3(3)
C4 C5 C6 C7 177.7(3)
C10 C5 C6 C7 44.7(4)
C5 C6 C7 C8 -9.1(5)
C6 C7 C8 C14 167.7(3)
C6 C7 C8 C9 -3.8(5)
C7 C8 C9 C11 -147.7(3)
C14 C8 C9 C11 40.8(4)
C7 C8 C9 C10 -19.2(4)
C14 C8 C9 C10 169.3(3)
C2 C1 C10 C20 73.9(4)
C2 C1 C10 C5 -51.3(4)
C2 C1 C10 C9 -165.6(3)
C6 C5 C10 C20 54.6(3)
C4 C5 C10 C20 -75.9(4)
C6 C5 C10 C1 178.6(3)
C4 C5 C10 C1 48.1(4)
C6 C5 C10 C9 -66.3(3)
C4 C5 C10 C9 163.2(3)
C8 C9 C10 C20 -70.8(3)
C11 C9 C10 C20 57.5(4)
C8 C9 C10 C1 168.2(3)
C11 C9 C10 C1 -63.5(4)
C8 C9 C10 C5 52.0(3)
C11 C9 C10 C5 -179.6(3)
C8 C9 C11 C12 -114.6(3)
C10 C9 C11 C12 118.3(3)
C9 C11 C12 C13 173.2(3)
C11 C12 C13 O3 -14.3(5)
C11 C12 C13 C15 165.3(3)
C7 C8 C14 O1 -150.1(4)
C9 C8 C14 O1 21.8(5)
C7 C8 C14 O2 32.7(5)
C9 C8 C14 O2 -155.4(3)
O3 C13 C15 C17 -38.0(5)
C12 C13 C15 C17 142.5(3)
O3 C13 C15 C16 85.0(4)
C12 C13 C15 C16 -94.5(4)
C19 C4 C18 O4 178.0(3)
C3 C4 C18 O4 -65.1(4)
C5 C4 C18 O4 53.5(4)
